data_7118123
loop_
_publ_author_name
'Jianfeng Wu'
'Lang Zhao'
'Mei Guo'
'Jinkui Tang'

_publ_section_title
;
 Constructing supramolecular grids: from 4f square to 3d-4f grid
;
_journal_name_full Chem.Commun.
_journal_page_first 17317
_journal_paper_doi 10.1039/C5cc06960B
_journal_volume 51
_journal_year 2015
_chemical_formula_sum 'C76 H76 Cl12 Dy4 N28 O16'
_chemical_formula_weight 2713.04
_space_group_crystal_system tetragonal
_space_group_IT_number 86
_space_group_name_Hall '-P 4bc'
_space_group_name_H-M_alt 'P 42/n'
_symmetry_space_group_name_Hall '-P 4bc'
_symmetry_space_group_name_H-M 'P 42/n :2'
_atom_sites_solution_hydrogens mixed
_audit_creation_method SHELXL-2014/7
_audit_update_record
;
2015-07-28 deposited with the CCDC.
2015-10-02 downloaded from the CCDC.
;
_cell_angle_alpha 90
_cell_angle_beta 90
_cell_angle_gamma 90
_cell_formula_units_Z 2
_cell_length_a 21.9388(14)
_cell_length_b 21.9388(14)
_cell_length_c 16.3350(11)
_cell_measurement_reflns_used 9792
_cell_measurement_temperature 296(2)
_cell_measurement_theta_max 24.34
_cell_measurement_theta_min 2.42
_cell_volume 7862.2(9)
_computing_cell_refinement 'Bruker SAINT'
_computing_data_collection 'Bruker APEX2'
_computing_data_reduction 'Bruker SAINT'
_computing_molecular_graphics 'SHELXL-2014/7 (Sheldrick, 2014)'
_computing_publication_material 'SHELXL-2014/7 (Sheldrick, 2014)'
_computing_structure_refinement 'SHELXL-2014/7 (Sheldrick, 2014)'
_computing_structure_solution 'SHELXL-2014/7 (Sheldrick, 2014)'
_diffrn_ambient_temperature 296(2)
_diffrn_measured_fraction_theta_full 1.000
_diffrn_measured_fraction_theta_max 0.995
_diffrn_measurement_device_type 'Bruker APEX-II CCD'
_diffrn_measurement_method '\f and \w scans'
_diffrn_radiation_type MoK\a
_diffrn_radiation_wavelength 0.71073
_diffrn_reflns_av_R_equivalents 0.0795
_diffrn_reflns_av_unetI/netI 0.0590
_diffrn_reflns_laue_measured_fraction_full 1.000
_diffrn_reflns_laue_measured_fraction_max 0.995
_diffrn_reflns_limit_h_max 27
_diffrn_reflns_limit_h_min -26
_diffrn_reflns_limit_k_max 27
_diffrn_reflns_limit_k_min -24
_diffrn_reflns_limit_l_max 20
_diffrn_reflns_limit_l_min -18
_diffrn_reflns_number 49144
_diffrn_reflns_point_group_measured_fraction_full 1.000
_diffrn_reflns_point_group_measured_fraction_max 0.995
_diffrn_reflns_theta_full 25.242
_diffrn_reflns_theta_max 26.148
_diffrn_reflns_theta_min 1.554
_exptl_absorpt_coefficient_mu 2.130
_exptl_absorpt_correction_T_max 0.639
_exptl_absorpt_correction_T_min 0.619
_exptl_absorpt_correction_type multi-scan
_exptl_absorpt_process_details (sadabs;bruker,2000)
_exptl_crystal_colour colourless
_exptl_crystal_density_diffrn 1.146
_exptl_crystal_description block
_exptl_crystal_F_000 2648
_exptl_crystal_size_max 0.23
_exptl_crystal_size_mid 0.22
_exptl_crystal_size_min 0.21
_refine_diff_density_max 2.229
_refine_diff_density_min -1.118
_refine_diff_density_rms 0.187
_refine_ls_extinction_coef .
_refine_ls_extinction_method none
_refine_ls_goodness_of_fit_ref 1.051
_refine_ls_hydrogen_treatment constr
_refine_ls_matrix_type full
_refine_ls_number_parameters 307
_refine_ls_number_reflns 7803
_refine_ls_number_restraints 114
_refine_ls_restrained_S_all 1.068
_refine_ls_R_factor_all 0.1544
_refine_ls_R_factor_gt 0.0817
_refine_ls_shift/su_max 0.000
_refine_ls_shift/su_mean 0.000
_refine_ls_structure_factor_coef Fsqd
_refine_ls_weighting_details 'w=1/[\s^2^(Fo^2^)+(0.1854P)^2^+24.3332P] where P=(Fo^2^+2Fc^2^)/3'
_refine_ls_weighting_scheme calc
_refine_ls_wR_factor_gt 0.2662
_refine_ls_wR_factor_ref 0.3436
_reflns_Friedel_coverage 0.000
_reflns_friedel_fraction_full .
_reflns_friedel_fraction_max .
_reflns_number_gt 3872
_reflns_number_total 7803
_reflns_threshold_expression 'I > 2\s(I)'
_cod_data_source_file c5cc06960b2_a.cif
_cod_data_source_block Dy4L4Cl
_cod_original_cell_volume 7862.2(11)
_cod_database_code 7118123
_audit_block_doi 10.5517/cc1jhxlj
_shelx_shelxl_version_number 2014/7
_shelx_space_group_comment
;
The symmetry employed for this shelxl refinement is uniquely defined
by the following loop, which should always be used as a source of
symmetry information in preference to the above space-group names.
They are only intended as comments.
;

loop_
_space_group_symop_operation_xyz
'x, y, z'
'-x+1/2, -y+1/2, z'
'-y, x+1/2, z+1/2'
'y+1/2, -x, z+1/2'
'-x, -y, -z'
'x-1/2, y-1/2, -z'
'y, -x-1/2, -z-1/2'
'-y-1/2, x, -z-1/2'

loop_
_atom_site_label
_atom_site_type_symbol
_atom_site_fract_x
_atom_site_fract_y
_atom_site_fract_z
_atom_site_U_iso_or_equiv
_atom_site_adp_type
_atom_site_occupancy
_atom_site_site_symmetry_order
_atom_site_calc_flag
_atom_site_refinement_flags_posn
_atom_site_refinement_flags_adp
_atom_site_refinement_flags_occupancy
_atom_site_disorder_assembly
_atom_site_disorder_group
C1 C 0.6545(7) 0.3671(7) 0.0478(11) 0.114(5) Uani 1 1 d . U . . .
H1 H 0.6785 0.3928 0.0798 0.137 Uiso 1 1 calc R U . . .
C2 C 0.6579(8) 0.3714(8) -0.0363(11) 0.116(5) Uani 1 1 d . U . . .
H2 H 0.6854 0.3978 -0.0610 0.139 Uiso 1 1 calc R U . . .
C3 C 0.6237(10) 0.3394(10) -0.0779(15) 0.143(7) Uani 1 1 d . U . . .
H3 H 0.6245 0.3455 -0.1342 0.172 Uiso 1 1 calc R U . . .
C4 C 0.5827(7) 0.2935(8) -0.0475(10) 0.113(5) Uani 1 1 d . U . . .
H4 H 0.5589 0.2683 -0.0804 0.136 Uiso 1 1 calc R U . . .
C5 C 0.5832(7) 0.2916(7) 0.0389(9) 0.090(4) Uani 1 1 d . U . . .
C6 C 0.5461(6) 0.2461(6) 0.0788(8) 0.089(4) Uani 1 1 d . . . . .
H6 H 0.5236 0.2176 0.0495 0.107 Uiso 1 1 calc R U . . .
C7 C 0.5086(5) 0.2155(5) 0.2790(7) 0.062(3) Uani 1 1 d . . . . .
C8 C 0.4717(5) 0.1714(6) 0.3270(7) 0.072(3) Uani 1 1 d . . . . .
C9 C 0.4604(7) 0.1829(7) 0.4063(9) 0.102(4) Uani 1 1 d . U . . .
H9 H 0.4771 0.2170 0.4314 0.123 Uiso 1 1 calc R U . . .
C10 C 0.4244(8) 0.1444(8) 0.4494(11) 0.125(5) Uani 1 1 d . U . . .
H10 H 0.4145 0.1526 0.5037 0.151 Uiso 1 1 calc R U . . .
C11 C 0.4026(8) 0.0924(8) 0.4110(10) 0.122(5) Uani 1 1 d . U . . .
H11 H 0.3788 0.0641 0.4386 0.146 Uiso 1 1 calc R U . . .
C12 C 0.4179(6) 0.0848(6) 0.3300(7) 0.082(3) Uani 1 1 d . . . . .
C13 C 0.6752(7) 0.3123(6) 0.4272(9) 0.092(4) Uani 1 1 d . U . . .
H13 H 0.7051 0.2965 0.3929 0.111 Uiso 1 1 calc R U . . .
C14 C 0.6843(8) 0.3105(8) 0.5098(12) 0.118(5) Uani 1 1 d . U . . .
H14 H 0.7187 0.2912 0.5308 0.141 Uiso 1 1 calc R U . . .
C15 C 0.6447(8) 0.3361(7) 0.5602(10) 0.106(5) Uani 1 1 d . U . . .
H15 H 0.6515 0.3368 0.6164 0.127 Uiso 1 1 calc R U . . .
C16 C 0.5905(7) 0.3630(7) 0.5256(11) 0.109(5) Uani 1 1 d . U . . .
H16 H 0.5613 0.3804 0.5594 0.130 Uiso 1 1 calc R U . . .
C17 C 0.5829(6) 0.3625(6) 0.4455(9) 0.085(3) Uani 1 1 d . U . . .
C18 C 0.5305(6) 0.3876(6) 0.4054(9) 0.092(4) Uani 1 1 d . . . . .
H18 H 0.5010 0.4077 0.4361 0.111 Uiso 1 1 calc R U . . .
C19 C 0.4717(6) 0.3951(6) 0.2118(9) 0.081(3) Uani 1 1 d . . . . .
Cl1 Cl 0.66646(15) 0.22209(15) 0.25160(18) 0.0791(9) Uani 1 1 d . . . . .
Cl2 Cl 0.4767(3) 0.1027(2) 0.0763(3) 0.145(2) Uani 1 1 d . U . . .
Dy1 Dy 0.60167(3) 0.32697(3) 0.24120(4) 0.0723(3) Uani 1 1 d . . . . .
N1 N 0.6174(5) 0.3268(5) 0.0846(8) 0.088(3) Uani 1 1 d . U . . .
N2 N 0.5461(4) 0.2475(4) 0.1574(6) 0.071(2) Uani 1 1 d . . . . .
N3 N 0.5123(4) 0.2059(4) 0.1983(6) 0.070(2) Uani 1 1 d . . . . .
H3A H 0.4947 0.1758 0.1744 0.084 Uiso 1 1 calc R U . . .
N4 N 0.4509(4) 0.1233(5) 0.2880(6) 0.073(2) Uani 1 1 d . . . . .
N5 N 0.6251(5) 0.3358(4) 0.3941(7) 0.082(3) Uani 1 1 d . . . . .
N6 N 0.5240(5) 0.3830(4) 0.3307(7) 0.078(3) Uani 1 1 d . . . . .
N7 N 0.4751(5) 0.4062(5) 0.2925(7) 0.078(3) Uani 1 1 d . . . . .
H7 H 0.4477 0.4268 0.3181 0.094 Uiso 1 1 calc R U . . .
O1 O 0.5338(4) 0.2591(4) 0.3138(5) 0.078(2) Uani 1 1 d . . . . .
O2 O 0.5112(4) 0.3663(4) 0.1754(5) 0.089(2) Uani 1 1 d . U . . .
O3 O 0.6174(5) 0.4344(5) 0.2283(7) 0.128(4) Uani 1 1 d . U . . .
H3B H 0.6015 0.4365 0.1816 0.193 Uiso 1 1 d R U . . .
H3C H 0.6141 0.4706 0.2465 0.193 Uiso 1 1 d R U . . .
O4 O 0.7080(4) 0.3497(5) 0.2366(6) 0.105(3) Uani 1 1 d . U . . .
H4A H 0.7047 0.3464 0.1848 0.157 Uiso 1 1 d R U . . .
H4B H 0.7102 0.3882 0.2414 0.157 Uiso 1 1 d R U . . .
Cl3 Cl 0.7564(6) 0.4728(5) 0.2288(7) 0.300(6) Uani 1 1 d . U . . .

loop_
_atom_site_aniso_label
_atom_site_aniso_U_11
_atom_site_aniso_U_22
_atom_site_aniso_U_33
_atom_site_aniso_U_23
_atom_site_aniso_U_13
_atom_site_aniso_U_12
C1 0.109(8) 0.105(8) 0.129(9) 0.025(7) 0.019(7) 0.018(7)
C2 0.118(9) 0.111(8) 0.118(9) 0.034(7) 0.019(7) 0.005(7)
C3 0.155(10) 0.144(10) 0.130(10) 0.024(8) 0.017(8) 0.011(8)
C4 0.121(8) 0.116(8) 0.103(8) 0.019(7) 0.021(7) 0.011(7)
C5 0.094(7) 0.094(7) 0.082(7) 0.012(6) 0.023(6) 0.016(6)
C6 0.089(9) 0.102(10) 0.076(9) 0.012(7) 0.017(7) 0.011(8)
C7 0.049(6) 0.075(7) 0.061(7) 0.000(6) 0.001(5) -0.002(5)
C8 0.076(7) 0.087(8) 0.053(7) -0.013(6) 0.002(5) -0.013(6)
C9 0.117(8) 0.094(7) 0.096(8) -0.002(6) 0.013(7) -0.024(7)
C10 0.142(9) 0.133(9) 0.102(8) -0.007(7) 0.022(7) -0.036(8)
C11 0.130(9) 0.122(9) 0.113(9) 0.003(7) 0.020(7) -0.027(7)
C12 0.104(9) 0.078(8) 0.063(8) 0.004(6) -0.003(7) -0.015(7)
C13 0.088(7) 0.077(7) 0.111(8) -0.008(6) -0.024(6) -0.009(6)
C14 0.119(9) 0.103(8) 0.131(9) -0.004(7) -0.024(8) -0.009(7)
C15 0.111(8) 0.103(8) 0.103(8) -0.001(7) -0.035(7) -0.018(7)
C16 0.110(8) 0.105(8) 0.111(8) -0.007(7) -0.010(7) 0.003(7)
C17 0.088(7) 0.076(6) 0.090(7) -0.002(6) -0.019(6) 0.000(6)
C18 0.097(10) 0.096(10) 0.084(10) -0.010(7) -0.014(8) 0.016(8)
C19 0.090(9) 0.071(8) 0.083(9) -0.002(7) 0.005(7) 0.024(7)
Cl1 0.076(2) 0.0642(18) 0.097(2) 0.0054(14) -0.0013(15) 0.0073(15)
Cl2 0.179(4) 0.147(4) 0.109(3) -0.032(3) 0.052(3) -0.072(3)
Dy1 0.0597(4) 0.0577(4) 0.0997(6) 0.0108(3) 0.0099(3) 0.0032(2)
N1 0.083(6) 0.086(6) 0.094(7) 0.030(5) 0.034(5) 0.016(5)
N2 0.073(6) 0.074(6) 0.066(6) 0.005(5) 0.014(5) 0.004(5)
N3 0.072(6) 0.067(6) 0.070(7) -0.001(5) 0.005(5) -0.017(5)
N4 0.074(6) 0.088(7) 0.058(6) 0.003(5) 0.003(5) -0.017(5)
N5 0.079(7) 0.055(6) 0.113(9) 0.003(5) -0.025(6) -0.004(5)
N6 0.072(6) 0.072(6) 0.090(8) -0.008(5) -0.011(6) 0.006(5)
N7 0.071(6) 0.086(7) 0.078(7) 0.000(5) -0.004(5) 0.025(5)
O1 0.078(5) 0.082(5) 0.073(5) -0.001(4) 0.009(4) -0.019(4)
O2 0.085(5) 0.094(5) 0.087(5) -0.003(4) 0.008(4) 0.029(4)
O3 0.108(8) 0.082(7) 0.196(10) 0.020(7) 0.026(7) 0.002(6)
O4 0.072(6) 0.082(6) 0.160(9) 0.008(5) 0.011(5) -0.007(5)
Cl3 0.290(11) 0.175(7) 0.434(13) 0.004(7) 0.040(9) -0.108(8)

loop_
_atom_type_symbol
_atom_type_description
_atom_type_scat_dispersion_real
_atom_type_scat_dispersion_imag
_atom_type_scat_source
C C 0.0033 0.0016 'International Tables Vol C Tables 4.2.6.8 and 6.1.1.4'
H H 0.0000 0.0000 'International Tables Vol C Tables 4.2.6.8 and 6.1.1.4'
N N 0.0061 0.0033 'International Tables Vol C Tables 4.2.6.8 and 6.1.1.4'
O O 0.0106 0.0060 'International Tables Vol C Tables 4.2.6.8 and 6.1.1.4'
Dy Dy -0.1892 4.4098 'International Tables Vol C Tables 4.2.6.8 and 6.1.1.4'
Cl Cl 0.1484 0.1585 'International Tables Vol C Tables 4.2.6.8 and 6.1.1.4'

loop_
_geom_angle_atom_site_label_1
_geom_angle_atom_site_label_2
_geom_angle_atom_site_label_3
_geom_angle
_geom_angle_site_symmetry_1
_geom_angle_site_symmetry_3
N1 C1 C2 121.5(18) . .
C3 C2 C1 118.6(19) . .
C2 C3 C4 126(2) . .
C5 C4 C3 111.1(18) . .
N1 C5 C4 123.9(15) . .
N1 C5 C6 118.2(13) . .
C4 C5 C6 117.8(16) . .
N2 C6 C5 115.7(14) . .
O1 C7 N3 122.9(10) . .
O1 C7 C8 120.3(10) . .
N3 C7 C8 116.8(10) . .
N4 C8 C9 123.6(12) . .
N4 C8 C7 117.2(10) . .
C9 C8 C7 119.2(11) . .
C8 C9 C10 119.5(15) . .
C9 C10 C11 118.6(16) . .
C12 C11 C10 116.8(15) . .
N4 C12 C11 124.2(13) . .
N4 C12 C19 118.7(11) . 7_566
C11 C12 C19 117.1(12) . 7_566
N5 C13 C14 122.3(16) . .
C15 C14 C13 120.5(17) . .
C14 C15 C16 118.1(16) . .
C17 C16 C15 119.4(16) . .
C16 C17 N5 121.4(14) . .
C16 C17 C18 123.5(15) . .
N5 C17 C18 115.0(13) . .
N6 C18 C17 120.9(13) . .
O2 C19 N7 121.9(12) . .
O2 C19 C12 122.4(13) . 8_656
N7 C19 C12 115.6(10) . 8_656
O4 Dy1 O3 69.5(4) . .
O4 Dy1 O1 138.3(3) . .
O3 Dy1 O1 137.7(3) . .
O4 Dy1 O2 135.6(3) . .
O3 Dy1 O2 74.2(4) . .
O1 Dy1 O2 86.1(3) . .
O4 Dy1 N2 126.7(3) . .
O3 Dy1 N2 134.5(4) . .
O1 Dy1 N2 62.8(3) . .
O2 Dy1 N2 67.0(3) . .
O4 Dy1 N5 79.5(4) . .
O3 Dy1 N5 89.0(4) . .
O1 Dy1 N5 72.0(3) . .
O2 Dy1 N5 124.9(3) . .
N2 Dy1 N5 132.6(3) . .
O4 Dy1 N6 124.6(3) . .
O3 Dy1 N6 70.9(4) . .
O1 Dy1 N6 66.8(3) . .
O2 Dy1 N6 62.3(3) . .
N2 Dy1 N6 108.6(3) . .
N5 Dy1 N6 62.6(3) . .
O4 Dy1 N1 80.7(4) . .
O3 Dy1 N1 84.0(4) . .
O1 Dy1 N1 124.6(3) . .
O2 Dy1 N1 70.7(3) . .
N2 Dy1 N1 61.8(4) . .
N5 Dy1 N1 160.3(4) . .
N6 Dy1 N1 131.0(3) . .
O4 Dy1 Cl1 70.5(3) . .
O3 Dy1 Cl1 140.0(3) . .
O1 Dy1 Cl1 76.6(2) . .
O2 Dy1 Cl1 139.6(2) . .
N2 Dy1 Cl1 72.6(2) . .
N5 Dy1 Cl1 84.1(2) . .
N6 Dy1 Cl1 136.2(3) . .
N1 Dy1 Cl1 89.5(2) . .
C5 N1 C1 118.7(14) . .
C5 N1 Dy1 119.3(9) . .
C1 N1 Dy1 121.5(12) . .
C6 N2 N3 118.5(11) . .
C6 N2 Dy1 123.9(9) . .
N3 N2 Dy1 117.5(7) . .
C7 N3 N2 114.5(9) . .
C12 N4 C8 117.2(11) . .
C13 N5 C17 118.2(13) . .
C13 N5 Dy1 122.3(10) . .
C17 N5 Dy1 119.4(8) . .
C18 N6 N7 121.4(12) . .
C18 N6 Dy1 121.9(9) . .
N7 N6 Dy1 116.7(8) . .
N6 N7 C19 115.6(10) . .
C7 O1 Dy1 121.7(7) . .
C19 O2 Dy1 123.3(9) . .

loop_
_geom_bond_atom_site_label_1
_geom_bond_atom_site_label_2
_geom_bond_distance
_geom_bond_site_symmetry_2
C1 N1 1.346(18) .
C1 C2 1.38(2) .
C2 C3 1.23(2) .
C3 C4 1.44(3) .
C4 C5 1.41(2) .
C5 N1 1.310(19) .
C5 C6 1.445(18) .
C6 N2 1.285(15) .
C7 O1 1.243(13) .
C7 N3 1.337(14) .
C7 C8 1.484(16) .
C8 N4 1.315(14) .
C8 C9 1.343(17) .
C9 C10 1.35(2) .
C10 C11 1.39(2) .
C11 C12 1.375(19) .
C12 N4 1.307(14) .
C12 C19 1.501(18) 7_566
C13 N5 1.328(16) .
C13 C14 1.36(2) .
C14 C15 1.32(2) .
C15 C16 1.44(2) .
C16 C17 1.32(2) .
C17 N5 1.380(18) .
C17 C18 1.433(17) .
C18 N6 1.232(16) .
C19 O2 1.226(14) .
C19 N7 1.343(17) .
C19 C12 1.501(18) 8_656
Cl1 Dy1 2.710(3) .
Dy1 O4 2.387(9) .
Dy1 O3 2.392(11) .
Dy1 O1 2.416(8) .
Dy1 O2 2.416(9) .
Dy1 N2 2.530(10) .
Dy1 N5 2.558(12) .
Dy1 N6 2.559(11) .
Dy1 N1 2.581(12) .
N2 N3 1.352(12) .
N6 N7 1.341(13) .
